data_7014394
loop_
_publ_author_name
'Riederer, Stephanie K. U.'
'Bechlars, Bettina'
'Herrmann, Wolfgang A.'
'K\"uhn, Fritz E'

_publ_section_title
;
 Chiral N-heterocyclic biscarbenes based on 1,2,4-triazole as ligands
 for metal-catalyzed asymmetric synthesis.
;
_journal_issue 1
_journal_name_full 'Dalton transactions (Cambridge, England : 2003)'
_journal_page_first 41
_journal_page_last 43
_journal_paper_doi 10.1039/c0dt00724b
_journal_volume 40
_journal_year 2011
_chemical_absolute_configuration ad
_chemical_formula_moiety 'C20 H30 N6 Rh1, F6 P1'
_chemical_formula_sum 'C20 H30 F6 N6 P Rh'
_chemical_formula_weight 602.38
_chemical_name_systematic
;
?
;
_space_group_IT_number 1
_symmetry_cell_setting triclinic
_symmetry_Int_Tables_number 1
_symmetry_space_group_name_Hall 'P 1'
_symmetry_space_group_name_H-M 'P 1'
_atom_sites_solution_hydrogens geom
_atom_sites_solution_primary direct
_atom_sites_solution_secondary difmap
_audit_creation_date 26-Mai-10
_audit_creation_method 'PLATON <TABLE ACC> option'
_audit_update_record
;
15-Sep-10 Updated by the Author B.B.
Text writing by B.B.
Checkcif OK
;
_cell_angle_alpha 111.530(3)
_cell_angle_beta 90.034(3)
_cell_angle_gamma 99.352(4)
_cell_formula_units_Z 2
_cell_length_a 9.8816(11)
_cell_length_b 10.9635(12)
_cell_length_c 11.8619(10)
_cell_measurement_reflns_used 9447
_cell_measurement_temperature 173(2)
_cell_measurement_theta_max 25.41
_cell_measurement_theta_min 1.85
_cell_volume 1177.0(2)
_computing_cell_refinement 'SAINT (Bruker, 2008b)'
_computing_data_collection 'APEX II Control Software (Bruker, 2008a)'
_computing_data_reduction 'SAINT (Bruker, 2008b)'
_computing_molecular_graphics 'PLATON (Spek, 2008)'
_computing_publication_material 'PLATON (Spek, 2008)'
_computing_structure_refinement 'SHELXL97 (Sheldrick, 1998)'
_computing_structure_solution 'SIR92 (Altomare, 1994)'
_diffrn_ambient_temperature 173(2)
_diffrn_detector ' CCD plate '
_diffrn_detector_area_resol_mean 16
_diffrn_measured_fraction_theta_full 0.950
_diffrn_measured_fraction_theta_max 0.938
_diffrn_measurement_device ' \k-geometry diffractometer '
_diffrn_measurement_device_type ' Bruker APEX-II CCD '
_diffrn_measurement_method ' phi- and omega-rotation '
_diffrn_radiation_monochromator graphite
_diffrn_radiation_source 'rotating anode FR591'
_diffrn_radiation_type MoK\a
_diffrn_radiation_wavelength 0.71073
_diffrn_reflns_av_R_equivalents 0.0486
_diffrn_reflns_av_sigmaI/netI 0.0649
_diffrn_reflns_limit_h_max 11
_diffrn_reflns_limit_h_min -11
_diffrn_reflns_limit_k_max 13
_diffrn_reflns_limit_k_min -13
_diffrn_reflns_limit_l_max 13
_diffrn_reflns_limit_l_min -11
_diffrn_reflns_number 14322
_diffrn_reflns_theta_full 25.00
_diffrn_reflns_theta_max 25.41
_diffrn_reflns_theta_min 1.85
_diffrn_standards_decay_% 0
_exptl_absorpt_coefficient_mu 0.862
_exptl_absorpt_correction_T_max 0.9746
_exptl_absorpt_correction_T_min 0.6924
_exptl_absorpt_correction_type multi-scan
_exptl_absorpt_process_details 'SADABS, Bruker, 2008b'
_exptl_crystal_colour yellow
_exptl_crystal_density_diffrn 1.700
_exptl_crystal_density_meas ?
_exptl_crystal_density_method none
_exptl_crystal_description fragment
_exptl_crystal_F_000 612
_exptl_crystal_size_max 0.46
_exptl_crystal_size_mid 0.20
_exptl_crystal_size_min 0.03
_refine_diff_density_max 0.537
_refine_diff_density_min -0.367
_refine_diff_density_rms 0.079
_refine_ls_abs_structure_details 'Flack H D (1983), Acta Cryst. A39, 876-881'
_refine_ls_abs_structure_Flack 0.03(2)
_refine_ls_extinction_method none
_refine_ls_goodness_of_fit_ref 1.007
_refine_ls_hydrogen_treatment constr
_refine_ls_matrix_type full
_refine_ls_number_parameters 654
_refine_ls_number_reflns 7295
_refine_ls_number_restraints 3
_refine_ls_restrained_S_all 1.007
_refine_ls_R_factor_all 0.0348
_refine_ls_R_factor_gt 0.0313
_refine_ls_shift/su_max 0.000
_refine_ls_shift/su_mean 0.000
_refine_ls_structure_factor_coef Fsqd
_refine_ls_weighting_details 'calc w=1/[\s^2^(Fo^2^)+(0.0441P)^2^+0.0000P] where P=(Fo^2^+2Fc^2^)/3'
_refine_ls_weighting_scheme calc
_refine_ls_wR_factor_gt 0.0762
_refine_ls_wR_factor_ref 0.0786
_reflns_number_gt 6818
_reflns_number_total 7295
_reflns_threshold_expression >2\s(I)
_cod_data_source_file C0DT00724B.TXT
_cod_data_source_block 4Me
_cod_depositor_comments
;
The following automatic conversions were performed:
'_symmetry_cell_setting' value 'Triclinic' changed to 'triclinic'
according to '/home/saulius/struct/CIF-dictionaries/cif_core.dic'
dictionary named 'cif_core.dic' version 2.4.1 from 2010-06-29.

Automatic conversion script
Id: cif_fix_enum 1555 2011-01-17 13:19:09Z saulius 

The following automatic conversions were performed:

'_exptl_crystal_density_meas' value 'none' was changed to '?' - the
value is perceived as not measured.

Automatic conversion script
Id: cif_fix_values 3008 2015-01-20 13:52:24Z robertas 
;
_cod_original_sg_symbol_Hall P1
_cod_original_sg_symbol_H-M P1
_cod_original_formula_sum 'C20 H30 F6 N6 P1 Rh1'
_cod_database_code 7014394

loop_
_symmetry_equiv_pos_as_xyz
'x, y, z'

loop_
_atom_site_label
_atom_site_type_symbol
_atom_site_fract_x
_atom_site_fract_y
_atom_site_fract_z
_atom_site_U_iso_or_equiv
_atom_site_adp_type
_atom_site_occupancy
_atom_site_symmetry_multiplicity
_atom_site_calc_flag
_atom_site_refinement_flags
_atom_site_disorder_assembly
_atom_site_disorder_group
Rh1 Rh -0.28263(3) 0.64292(3) 0.94140(2) 0.01804(11) Uani 1 1 d . . .
N1 N -0.4902(4) 0.8105(5) 0.9100(4) 0.0209(10) Uani 1 1 d . . .
N2 N -0.5745(5) 0.6052(6) 0.8295(5) 0.0236(12) Uani 1 1 d . . .
N3 N -0.6751(4) 0.6702(5) 0.8098(4) 0.0280(12) Uani 1 1 d . . .
N4 N -0.3326(5) 0.8798(6) 1.1409(5) 0.0205(11) Uani 1 1 d . . .
N5 N -0.3811(5) 0.7243(6) 1.2086(5) 0.0242(13) Uani 1 1 d . . .
N6 N -0.4098(6) 0.8378(7) 1.2997(5) 0.0317(14) Uani 1 1 d . . .
C1 C -0.2538(7) 0.5017(7) 0.7578(6) 0.0312(16) Uani 1 1 d . . .
H1 H -0.3500 0.4825 0.7379 0.037 Uiso 1 1 calc R . .
C2 C -0.1877(6) 0.6247(6) 0.7695(5) 0.0267(14) Uani 1 1 d . . .
H2 H -0.2427 0.6853 0.7625 0.032 Uiso 1 1 calc R . .
C3 C -0.0337(6) 0.6744(6) 0.7930(6) 0.0344(15) Uani 1 1 d . . .
H3A H 0.0142 0.5979 0.7552 0.041 Uiso 1 1 calc R . .
H3B H -0.0069 0.7381 0.7523 0.041 Uiso 1 1 calc R . .
C4 C 0.0153(6) 0.7414(7) 0.9255(6) 0.0309(15) Uani 1 1 d . . .
H4A H 0.0116 0.8375 0.9516 0.037 Uiso 1 1 calc R . .
H4B H 0.1127 0.7330 0.9340 0.037 Uiso 1 1 calc R . .
C5 C -0.0653(6) 0.6873(8) 1.0108(7) 0.0261(16) Uani 1 1 d . . .
H5 H -0.0846 0.7497 1.0865 0.031 Uiso 1 1 calc R . .
C6 C -0.1125(7) 0.5545(8) 0.9869(6) 0.0289(17) Uani 1 1 d . . .
H6 H -0.1701 0.5320 1.0429 0.035 Uiso 1 1 calc R . .
C7 C -0.0787(7) 0.4428(7) 0.8775(6) 0.0388(17) Uani 1 1 d . . .
H7A H -0.0667 0.3674 0.9014 0.047 Uiso 1 1 calc R . .
H7B H 0.0095 0.4734 0.8486 0.047 Uiso 1 1 calc R . .
C8 C -0.1909(6) 0.3939(6) 0.7729(6) 0.0426(15) Uani 1 1 d . . .
H8B H -0.1503 0.3463 0.6962 0.051 Uiso 1 1 calc R . .
H8A H -0.2642 0.3293 0.7875 0.051 Uiso 1 1 calc R . .
C9 C -0.4594(7) 0.6870(7) 0.8899(6) 0.0182(15) Uani 1 1 d . . .
C10 C -0.6193(5) 0.7924(6) 0.8587(5) 0.0248(13) Uani 1 1 d . . .
H10 H -0.6630 0.8636 0.8594 0.030 Uiso 1 1 calc R . .
C11 C -0.3350(6) 0.7480(8) 1.1119(6) 0.0231(16) Uani 1 1 d . . .
C12 C -0.3783(6) 0.9308(7) 1.2551(5) 0.0274(15) Uani 1 1 d . . .
H12 H -0.3861 1.0215 1.2963 0.033 Uiso 1 1 calc R . .
C13 C -0.6087(6) 0.4606(6) 0.7966(6) 0.0338(15) Uani 1 1 d . . .
H13A H -0.5308 0.4287 0.8210 0.051 Uiso 1 1 calc R . .
H13B H -0.6286 0.4170 0.7086 0.051 Uiso 1 1 calc R . .
H13C H -0.6895 0.4396 0.8384 0.051 Uiso 1 1 calc R . .
C14 C -0.3989(7) 0.6018(8) 1.2301(7) 0.0354(16) Uani 1 1 d . . .
H14A H -0.3176 0.6002 1.2766 0.053 Uiso 1 1 calc R . .
H14C H -0.4110 0.5262 1.1523 0.053 Uiso 1 1 calc R . .
H14B H -0.4803 0.5957 1.2762 0.053 Uiso 1 1 calc R . .
C15 C -0.4076(5) 0.9440(5) 0.9736(4) 0.0221(10) Uani 1 1 d . . .
H15 H -0.4698 1.0020 1.0253 0.027 Uiso 1 1 calc R . .
C16 C -0.2892(5) 0.9459(5) 1.0557(5) 0.0245(13) Uani 1 1 d . . .
H16 H -0.2238 0.8939 1.0021 0.029 Uiso 1 1 calc R . .
C17 C -0.2118(6) 1.0872(6) 1.1193(6) 0.0344(16) Uani 1 1 d . . .
H17A H -0.1340 1.0866 1.1716 0.041 Uiso 1 1 calc R . .
H17B H -0.2740 1.1428 1.1719 0.041 Uiso 1 1 calc R . .
C18 C -0.1575(7) 1.1473(8) 1.0273(7) 0.0391(18) Uani 1 1 d . . .
H18A H -0.1114 1.2407 1.0705 0.047 Uiso 1 1 calc R . .
H18B H -0.0891 1.0966 0.9794 0.047 Uiso 1 1 calc R . .
C19 C -0.2748(6) 1.1432(6) 0.9433(6) 0.0442(14) Uani 1 1 d . . .
H19A H -0.2377 1.1775 0.8811 0.053 Uiso 1 1 calc R . .
H19B H -0.3375 1.2021 0.9906 0.053 Uiso 1 1 calc R . .
C20 C -0.3546(5) 1.0035(6) 0.8812(5) 0.0318(14) Uani 1 1 d . . .
H20A H -0.2945 0.9466 0.8271 0.038 Uiso 1 1 calc R . .
H20B H -0.4332 1.0056 0.8305 0.038 Uiso 1 1 calc R . .
Rh2 Rh 1.15342(2) -0.08669(2) 0.44840(2) 0.01795(11) Uani 1 1 d . . .
N7 N 1.2221(5) -0.3379(5) 0.2491(4) 0.0179(10) Uani 1 1 d . . .
N8 N 1.2509(5) -0.1747(5) 0.1934(5) 0.0206(11) Uani 1 1 d . . .
N9 N 1.2950(5) -0.2765(6) 0.0989(5) 0.0243(12) Uani 1 1 d . . .
N11 N 1.4494(5) -0.0723(6) 0.5611(5) 0.0240(13) Uani 1 1 d . . .
N10 N 1.3181(4) -0.2602(5) 0.5005(4) 0.0186(10) Uani 1 1 d . . .
N12 N 1.5248(4) -0.1592(5) 0.5831(4) 0.0256(12) Uani 1 1 d . . .
C21 C 0.9792(7) -0.0241(7) 0.3770(7) 0.0258(16) Uani 1 1 d . . .
H21 H 1.0250 -0.0291 0.3054 0.031 Uiso 1 1 calc R . .
C22 C 0.9361(6) -0.1425(7) 0.3953(6) 0.0228(15) Uani 1 1 d . . .
H22 H 0.9554 -0.2216 0.3348 0.027 Uiso 1 1 calc R . .
C23 C 0.8614(7) -0.1575(8) 0.5023(7) 0.0414(19) Uani 1 1 d . . .
H23A H 0.7632 -0.1535 0.4905 0.050 Uiso 1 1 calc R . .
H23B H 0.8665 -0.2464 0.5037 0.050 Uiso 1 1 calc R . .
C24 C 0.9184(6) -0.0524(7) 0.6237(6) 0.0405(16) Uani 1 1 d . . .
H24A H 0.8741 0.0265 0.6392 0.049 Uiso 1 1 calc R . .
H24B H 0.8938 -0.0876 0.6883 0.049 Uiso 1 1 calc R . .
C25 C 1.0725(7) -0.0090(7) 0.6322(6) 0.0351(17) Uani 1 1 d . . .
H25 H 1.1272 -0.0583 0.6587 0.042 Uiso 1 1 calc R . .
C26 C 1.1397(6) 0.0946(7) 0.6052(5) 0.0314(15) Uani 1 1 d . . .
H26 H 1.2370 0.1114 0.6172 0.038 Uiso 1 1 calc R . .
C27 C 1.0787(6) 0.1857(6) 0.5588(5) 0.0362(14) Uani 1 1 d . . .
H27A H 1.1512 0.2300 0.5222 0.043 Uiso 1 1 calc R . .
H27B H 1.0470 0.2557 0.6282 0.043 Uiso 1 1 calc R . .
C28 C 0.9579(6) 0.1138(6) 0.4642(6) 0.0320(15) Uani 1 1 d . . .
H28A H 0.9450 0.1692 0.4166 0.038 Uiso 1 1 calc R . .
H28B H 0.8730 0.1037 0.5066 0.038 Uiso 1 1 calc R . .
C29 C 1.2072(6) -0.2063(7) 0.2859(6) 0.0187(15) Uani 1 1 d . . .
C30 C 1.2723(6) -0.3754(7) 0.1362(6) 0.0261(15) Uani 1 1 d . . .
H30 H 1.2886 -0.4626 0.0908 0.031 Uiso 1 1 calc R . .
C31 C 1.3224(7) -0.1305(7) 0.5124(6) 0.0204(15) Uani 1 1 d . . .
C32 C 1.4403(5) -0.2730(5) 0.5437(5) 0.0212(11) Uani 1 1 d . . .
H32 H 1.4614 -0.3540 0.5450 0.025 Uiso 1 1 calc R . .
C33 C 1.2672(6) -0.0423(6) 0.1857(6) 0.0245(13) Uani 1 1 d . . .
H33A H 1.2397 0.0213 0.2609 0.037 Uiso 1 1 calc R . .
H33B H 1.2091 -0.0469 0.1167 0.037 Uiso 1 1 calc R . .
H33C H 1.3635 -0.0131 0.1743 0.037 Uiso 1 1 calc R . .
C34 C 1.5148(6) 0.0639(6) 0.5876(6) 0.0343(15) Uani 1 1 d . . .
H34A H 1.4611 0.1049 0.5465 0.051 Uiso 1 1 calc R . .
H34B H 1.6078 0.0654 0.5589 0.051 Uiso 1 1 calc R . .
H34C H 1.5198 0.1137 0.6755 0.051 Uiso 1 1 calc R . .
C35 C 1.1855(5) -0.4312(5) 0.3126(5) 0.0193(11) Uani 1 1 d . . .
H35 H 1.2538 -0.4928 0.2932 0.023 Uiso 1 1 calc R . .
C36 C 1.1924(4) -0.3607(4) 0.4508(4) 0.0175(9) Uani 1 1 d . . .
H36 H 1.1139 -0.3107 0.4689 0.021 Uiso 1 1 calc R . .
C37 C 1.1668(5) -0.4605(5) 0.5125(4) 0.0213(11) Uani 1 1 d . . .
H37A H 1.1750 -0.4136 0.6018 0.026 Uiso 1 1 calc R . .
H37B H 1.2353 -0.5206 0.4899 0.026 Uiso 1 1 calc R . .
C38 C 1.0212(5) -0.5410(5) 0.4709(4) 0.0255(11) Uani 1 1 d . . .
H38A H 1.0022 -0.6078 0.5093 0.031 Uiso 1 1 calc R . .
H38B H 0.9532 -0.4806 0.4971 0.031 Uiso 1 1 calc R . .
C39 C 1.0064(7) -0.6117(7) 0.3322(6) 0.0293(15) Uani 1 1 d . . .
H39A H 1.0662 -0.6800 0.3074 0.035 Uiso 1 1 calc R . .
H39B H 0.9102 -0.6576 0.3069 0.035 Uiso 1 1 calc R . .
C40 C 1.0447(6) -0.5151(6) 0.2676(5) 0.0258(13) Uani 1 1 d . . .
H40A H 1.0436 -0.5658 0.1792 0.031 Uiso 1 1 calc R . .
H40B H 0.9755 -0.4560 0.2814 0.031 Uiso 1 1 calc R . .
P1 P 0.27410(18) 0.19769(19) -0.02414(17) 0.0310(4) Uani 1 1 d . . .
F1 F 0.1956(5) 0.2343(6) 0.0955(4) 0.0804(18) Uani 1 1 d . . .
F2 F 0.3520(5) 0.1594(7) -0.1445(5) 0.0698(16) Uani 1 1 d . . .
F3 F 0.1765(5) 0.0576(5) -0.0746(5) 0.0681(14) Uani 1 1 d . . .
F4 F 0.3714(6) 0.3381(5) 0.0269(5) 0.0795(17) Uani 1 1 d . . .
F5 F 0.3794(4) 0.1395(4) 0.0337(4) 0.0500(11) Uani 1 1 d . . .
F6 F 0.1684(5) 0.2534(6) -0.0843(5) 0.0667(14) Uani 1 1 d . . .
P2 P 0.55449(19) 0.34672(19) 0.40770(17) 0.0349(4) Uani 1 1 d . . .
F7 F 0.4421(4) 0.4048(4) 0.3564(4) 0.0468(11) Uani 1 1 d . A .
F8 F 0.6656(6) 0.2873(6) 0.4593(5) 0.0796(17) Uani 1 1 d . A .
F9 F 0.4946(17) 0.2010(16) 0.3236(19) 0.071(6) Uani 0.60(2) 1 d P A 1
F10 F 0.6342(11) 0.4982(8) 0.4857(12) 0.060(4) Uani 0.60(2) 1 d P A 1
F11 F 0.6476(15) 0.3594(14) 0.2944(12) 0.063(3) Uani 0.60(2) 1 d P A 1
F12 F 0.4784(15) 0.3422(16) 0.5172(11) 0.070(5) Uani 0.60(2) 1 d P A 1
F15 F 0.4134(18) 0.269(2) 0.457(2) 0.075(6) Uani 0.40(2) 1 d P A 2
F13 F 0.6691(15) 0.413(3) 0.362(3) 0.084(10) Uani 0.40(2) 1 d P A 2
F16 F 0.549(3) 0.4664(16) 0.5322(11) 0.072(10) Uani 0.40(2) 1 d P A 2
F14 F 0.536(3) 0.223(3) 0.295(3) 0.088(9) Uani 0.40(2) 1 d P A 2

loop_
_atom_site_aniso_label
_atom_site_aniso_U_11
_atom_site_aniso_U_22
_atom_site_aniso_U_33
_atom_site_aniso_U_23
_atom_site_aniso_U_13
_atom_site_aniso_U_12
Rh1 0.0158(2) 0.0224(3) 0.0155(2) 0.00552(19) 0.00160(15) 0.00574(17)
N1 0.014(2) 0.034(3) 0.019(2) 0.012(2) 0.0033(17) 0.0070(19)
N2 0.013(2) 0.033(3) 0.021(3) 0.006(2) -0.0023(19) 0.003(2)
N3 0.016(2) 0.046(3) 0.023(3) 0.014(2) -0.0024(17) 0.004(2)
N4 0.020(2) 0.031(3) 0.015(3) 0.013(2) 0.0000(17) 0.0072(19)
N5 0.023(3) 0.040(4) 0.016(3) 0.015(3) 0.0065(19) 0.012(2)
N6 0.034(3) 0.044(4) 0.025(3) 0.017(3) 0.008(2) 0.018(3)
C1 0.031(3) 0.041(4) 0.018(3) 0.005(3) 0.008(2) 0.013(3)
C2 0.029(3) 0.038(4) 0.018(3) 0.010(3) 0.011(2) 0.020(3)
C3 0.025(3) 0.045(4) 0.037(4) 0.018(3) 0.007(2) 0.009(3)
C4 0.017(3) 0.041(4) 0.032(3) 0.008(3) 0.004(2) 0.009(2)
C5 0.015(3) 0.036(4) 0.027(4) 0.008(3) 0.003(2) 0.012(3)
C6 0.025(3) 0.042(5) 0.027(4) 0.020(3) 0.004(2) 0.012(3)
C7 0.041(3) 0.030(3) 0.060(5) 0.026(3) 0.016(3) 0.023(3)
C8 0.044(3) 0.029(3) 0.053(4) 0.009(3) 0.010(3) 0.016(3)
C9 0.014(3) 0.019(4) 0.017(3) 0.002(3) 0.006(2) 0.002(3)
C10 0.016(3) 0.039(4) 0.026(3) 0.019(3) 0.000(2) 0.005(3)
C11 0.018(3) 0.032(4) 0.019(4) 0.007(3) -0.004(2) 0.008(3)
C12 0.038(3) 0.032(4) 0.009(3) -0.002(3) 0.004(2) 0.021(3)
C13 0.026(3) 0.028(3) 0.038(3) 0.008(3) -0.002(2) -0.009(2)
C14 0.038(3) 0.043(4) 0.031(4) 0.021(3) 0.003(3) 0.006(3)
C15 0.021(2) 0.024(3) 0.023(3) 0.010(2) 0.0027(19) 0.007(2)
C16 0.022(3) 0.021(3) 0.025(3) 0.003(2) 0.003(2) 0.006(2)
C17 0.045(4) 0.027(3) 0.028(3) 0.007(3) -0.007(3) 0.005(3)
C18 0.034(3) 0.035(4) 0.046(5) 0.020(4) -0.008(3) -0.012(3)
C19 0.053(3) 0.044(4) 0.042(3) 0.030(3) -0.002(3) -0.006(3)
C20 0.033(3) 0.041(3) 0.024(3) 0.019(3) 0.001(2) -0.002(3)
Rh2 0.0170(2) 0.0198(3) 0.0167(2) 0.00495(19) 0.00192(16) 0.00653(17)
N7 0.019(2) 0.018(2) 0.016(3) 0.004(2) 0.0025(17) 0.0075(18)
N8 0.017(2) 0.021(3) 0.023(3) 0.009(2) 0.0036(19) 0.002(2)
N9 0.027(3) 0.032(3) 0.016(3) 0.007(2) 0.010(2) 0.013(2)
N11 0.023(3) 0.026(3) 0.016(3) 0.001(2) 0.004(2) 0.002(2)
N10 0.016(2) 0.024(2) 0.015(2) 0.0042(18) 0.0009(16) 0.0061(18)
N12 0.019(2) 0.033(3) 0.023(3) 0.006(2) 0.0019(18) 0.008(2)
C21 0.019(3) 0.027(3) 0.029(3) 0.004(3) 0.005(2) 0.014(2)
C22 0.020(3) 0.021(3) 0.028(4) 0.007(3) -0.002(2) 0.010(2)
C23 0.023(3) 0.048(5) 0.062(5) 0.030(4) 0.017(3) 0.009(3)
C24 0.036(3) 0.063(5) 0.030(3) 0.021(3) 0.015(2) 0.022(3)
C25 0.039(4) 0.045(5) 0.021(3) 0.006(3) 0.013(3) 0.024(3)
C26 0.034(3) 0.036(4) 0.018(3) -0.002(3) -0.001(2) 0.019(3)
C27 0.039(3) 0.024(3) 0.040(4) 0.002(3) -0.003(2) 0.015(2)
C28 0.032(3) 0.028(3) 0.040(4) 0.016(3) 0.002(3) 0.010(2)
C29 0.015(3) 0.026(4) 0.021(3) 0.015(3) 0.008(2) 0.004(2)
C30 0.022(3) 0.037(4) 0.023(3) 0.014(3) 0.006(2) 0.009(2)
C31 0.020(3) 0.030(4) 0.013(3) 0.011(3) -0.003(2) 0.002(3)
C32 0.027(3) 0.022(3) 0.016(3) 0.008(2) 0.000(2) 0.005(2)
C33 0.028(3) 0.024(3) 0.026(3) 0.015(3) 0.007(2) 0.004(2)
C34 0.030(3) 0.036(4) 0.038(4) 0.018(3) 0.002(2) 0.001(3)
C35 0.024(2) 0.018(3) 0.018(3) 0.007(2) 0.0034(19) 0.005(2)
C36 0.013(2) 0.017(2) 0.023(3) 0.008(2) 0.0011(18) 0.0038(19)
C37 0.024(3) 0.031(3) 0.015(3) 0.013(2) 0.008(2) 0.009(2)
C38 0.030(3) 0.022(3) 0.024(3) 0.010(2) 0.005(2) 0.000(2)
C39 0.032(3) 0.022(3) 0.025(3) 0.001(3) -0.001(2) -0.002(2)
C40 0.030(3) 0.022(3) 0.023(3) 0.010(2) -0.005(2) -0.003(2)
P1 0.0373(9) 0.0289(9) 0.0286(9) 0.0096(7) 0.0027(6) 0.0138(7)
F1 0.065(3) 0.128(5) 0.043(3) 0.013(3) 0.020(2) 0.049(3)
F2 0.062(3) 0.111(5) 0.044(3) 0.033(3) 0.021(2) 0.024(3)
F3 0.068(3) 0.049(3) 0.079(3) 0.024(2) -0.002(2) -0.013(2)
F4 0.080(4) 0.038(3) 0.109(4) 0.022(3) -0.036(3) -0.008(2)
F5 0.054(3) 0.053(3) 0.058(3) 0.031(2) 0.0054(19) 0.028(2)
F6 0.053(2) 0.084(4) 0.082(3) 0.045(3) -0.010(2) 0.029(2)
P2 0.0476(10) 0.0275(9) 0.0327(10) 0.0103(7) 0.0008(7) 0.0172(8)
F7 0.040(2) 0.056(3) 0.049(2) 0.020(2) -0.0057(17) 0.0209(19)
F8 0.094(4) 0.059(3) 0.095(4) 0.030(3) -0.034(3) 0.034(3)
F9 0.061(7) 0.026(5) 0.111(15) 0.013(7) -0.038(8) -0.008(5)
F10 0.062(7) 0.042(4) 0.065(8) 0.006(4) -0.024(6) 0.008(4)
F11 0.070(7) 0.077(8) 0.069(7) 0.046(6) 0.028(6) 0.043(6)
F12 0.079(8) 0.099(12) 0.054(7) 0.046(7) 0.033(6) 0.038(8)
F15 0.060(9) 0.083(12) 0.116(15) 0.070(12) 0.030(10) 0.030(8)
F13 0.027(5) 0.12(2) 0.16(3) 0.13(2) 0.006(11) 0.001(9)
F16 0.15(2) 0.044(10) 0.020(6) -0.014(6) -0.035(8) 0.059(12)
F14 0.13(2) 0.055(16) 0.062(10) -0.021(11) -0.003(12) 0.060(15)

loop_
_atom_type_symbol
_atom_type_description
_atom_type_scat_dispersion_real
_atom_type_scat_dispersion_imag
_atom_type_scat_source
C C 0.0033 0.0016 'International Tables Vol C Tables 4.2.6.8 and 6.1.1.4'
H H 0.0000 0.0000 'International Tables Vol C Tables 4.2.6.8 and 6.1.1.4'
N N 0.0061 0.0033 'International Tables Vol C Tables 4.2.6.8 and 6.1.1.4'
F F 0.0171 0.0103 'International Tables Vol C Tables 4.2.6.8 and 6.1.1.4'
P P 0.1023 0.0942 'International Tables Vol C Tables 4.2.6.8 and 6.1.1.4'
Rh Rh -1.1178 0.9187 'International Tables Vol C Tables 4.2.6.8 and 6.1.1.4'

loop_
_geom_angle_atom_site_label_1
_geom_angle_atom_site_label_2
_geom_angle_atom_site_label_3
_geom_angle
_geom_angle_site_symmetry_1
_geom_angle_site_symmetry_3
_geom_angle_publ_flag
C9 Rh1 C11 83.2(3) . . ?
C9 Rh1 C2 93.9(2) . . ?
C11 Rh1 C2 153.6(2) . . ?
C9 Rh1 C1 94.3(3) . . ?
C11 Rh1 C1 170.2(3) . . ?
C2 Rh1 C1 35.8(2) . . ?
C9 Rh1 C5 155.1(3) . . ?
C11 Rh1 C5 89.5(3) . . ?
C2 Rh1 C5 82.2(2) . . ?
C1 Rh1 C5 96.5(3) . . ?
C9 Rh1 C6 168.8(3) . . ?
C11 Rh1 C6 100.1(3) . . ?
C2 Rh1 C6 87.8(2) . . ?
C1 Rh1 C6 80.6(3) . . ?
C5 Rh1 C6 36.1(3) . . ?
C10 N1 C9 107.6(5) . . ?
C10 N1 C15 122.3(5) . . ?
C9 N1 C15 130.1(5) . . ?
C9 N2 N3 114.0(6) . . ?
C9 N2 C13 127.4(5) . . ?
N3 N2 C13 118.1(5) . . ?
C10 N3 N2 102.7(5) . . ?
C11 N4 C12 108.2(5) . . ?
C11 N4 C16 121.8(5) . . ?
C12 N4 C16 130.0(6) . . ?
C11 N5 N6 112.5(6) . . ?
C11 N5 C14 129.0(6) . . ?
N6 N5 C14 118.5(5) . . ?
C12 N6 N5 103.7(5) . . ?
C2 C1 C8 126.6(6) . . ?
C2 C1 Rh1 71.6(4) . . ?
C8 C1 Rh1 107.4(4) . . ?
C2 C1 H1 116.7 . . ?
C8 C1 H1 116.7 . . ?
Rh1 C1 H1 91.0 . . ?
C1 C2 C3 126.0(6) . . ?
C1 C2 Rh1 72.6(3) . . ?
C3 C2 Rh1 110.1(4) . . ?
C1 C2 H2 117.0 . . ?
C3 C2 H2 117.0 . . ?
Rh1 C2 H2 87.2 . . ?
C4 C3 C2 114.7(5) . . ?
C4 C3 H3A 108.6 . . ?
C2 C3 H3A 108.6 . . ?
C4 C3 H3B 108.6 . . ?
C2 C3 H3B 108.6 . . ?
H3A C3 H3B 107.6 . . ?
C3 C4 C5 115.4(6) . . ?
C3 C4 H4A 108.4 . . ?
C5 C4 H4A 108.4 . . ?
C3 C4 H4B 108.4 . . ?
C5 C4 H4B 108.4 . . ?
H4A C4 H4B 107.5 . . ?
C6 C5 C4 124.9(7) . . ?
C6 C5 Rh1 72.6(4) . . ?
C4 C5 Rh1 105.5(4) . . ?
C6 C5 H5 117.6 . . ?
C4 C5 H5 117.6 . . ?
Rh1 C5 H5 91.9 . . ?
C5 C6 C7 124.1(7) . . ?
C5 C6 Rh1 71.3(4) . . ?
C7 C6 Rh1 111.3(5) . . ?
C5 C6 H6 117.9 . . ?
C7 C6 H6 117.9 . . ?
Rh1 C6 H6 87.4 . . ?
C6 C7 C8 112.6(5) . . ?
C6 C7 H7A 109.1 . . ?
C8 C7 H7A 109.1 . . ?
C6 C7 H7B 109.1 . . ?
C8 C7 H7B 109.1 . . ?
H7A C7 H7B 107.8 . . ?
C1 C8 C7 114.2(5) . . ?
C1 C8 H8B 108.7 . . ?
C7 C8 H8B 108.7 . . ?
C1 C8 H8A 108.7 . . ?
C7 C8 H8A 108.7 . . ?
H8B C8 H8A 107.6 . . ?
N2 C9 N1 102.5(5) . . ?
N2 C9 Rh1 129.7(5) . . ?
N1 C9 Rh1 127.8(5) . . ?
N3 C10 N1 113.2(5) . . ?
N3 C10 H10 123.4 . . ?
N1 C10 H10 123.4 . . ?
N5 C11 N4 104.8(6) . . ?
N5 C11 Rh1 138.3(6) . . ?
N4 C11 Rh1 116.8(5) . . ?
N6 C12 N4 110.9(6) . . ?
N6 C12 H12 124.5 . . ?
N4 C12 H12 124.5 . . ?
N2 C13 H13A 109.5 . . ?
N2 C13 H13B 109.5 . . ?
H13A C13 H13B 109.5 . . ?
N2 C13 H13C 109.5 . . ?
H13A C13 H13C 109.5 . . ?
H13B C13 H13C 109.5 . . ?
N5 C14 H14A 109.5 . . ?
N5 C14 H14C 109.5 . . ?
H14A C14 H14C 109.5 . . ?
N5 C14 H14B 109.5 . . ?
H14A C14 H14B 109.5 . . ?
H14C C14 H14B 109.5 . . ?
N1 C15 C16 114.0(4) . . ?
N1 C15 C20 109.6(4) . . ?
C16 C15 C20 110.1(4) . . ?
N1 C15 H15 107.6 . . ?
C16 C15 H15 107.6 . . ?
C20 C15 H15 107.6 . . ?
N4 C16 C15 112.6(4) . . ?
N4 C16 C17 112.7(5) . . ?
C15 C16 C17 110.4(5) . . ?
N4 C16 H16 106.9 . . ?
C15 C16 H16 106.9 . . ?
C17 C16 H16 106.9 . . ?
C16 C17 C18 110.9(5) . . ?
C16 C17 H17A 109.5 . . ?
C18 C17 H17A 109.5 . . ?
C16 C17 H17B 109.5 . . ?
C18 C17 H17B 109.5 . . ?
H17A C17 H17B 108.0 . . ?
C19 C18 C17 109.9(5) . . ?
C19 C18 H18A 109.7 . . ?
C17 C18 H18A 109.7 . . ?
C19 C18 H18B 109.7 . . ?
C17 C18 H18B 109.7 . . ?
H18A C18 H18B 108.2 . . ?
C18 C19 C20 111.8(5) . . ?
C18 C19 H19A 109.3 . . ?
C20 C19 H19A 109.3 . . ?
C18 C19 H19B 109.3 . . ?
C20 C19 H19B 109.3 . . ?
H19A C19 H19B 107.9 . . ?
C19 C20 C15 111.1(5) . . ?
C19 C20 H20A 109.4 . . ?
C15 C20 H20A 109.4 . . ?
C19 C20 H20B 109.4 . . ?
C15 C20 H20B 109.4 . . ?
H20A C20 H20B 108.0 . . ?
C29 Rh2 C31 83.3(3) . . ?
C29 Rh2 C22 93.5(2) . . ?
C31 Rh2 C22 147.7(3) . . ?
C29 Rh2 C26 160.0(2) . . ?
C31 Rh2 C26 97.1(3) . . ?
C22 Rh2 C26 96.5(2) . . ?
C29 Rh2 C21 96.8(3) . . ?
C31 Rh2 C21 175.3(3) . . ?
C22 Rh2 C21 37.0(3) . . ?
C26 Rh2 C21 81.2(2) . . ?
C29 Rh2 C25 164.0(2) . . ?
C31 Rh2 C25 93.0(3) . . ?
C22 Rh2 C25 81.3(3) . . ?
C26 Rh2 C25 35.9(2) . . ?
C21 Rh2 C25 88.2(3) . . ?
C30 N7 C29 108.6(5) . . ?
C30 N7 C35 122.9(5) . . ?
C29 N7 C35 128.5(5) . . ?
C29 N8 N9 115.1(5) . . ?
C29 N8 C33 126.7(6) . . ?
N9 N8 C33 118.0(5) . . ?
C30 N9 N8 102.4(5) . . ?
C31 N11 N12 113.2(5) . . ?
C31 N11 C34 127.9(6) . . ?
N12 N11 C34 118.9(5) . . ?
C32 N10 C31 109.3(5) . . ?
C32 N10 C36 129.7(4) . . ?
C31 N10 C36 121.0(4) . . ?
C32 N12 N11 103.4(4) . . ?
C22 C21 C28 124.6(6) . . ?
C22 C21 Rh2 68.9(4) . . ?
C28 C21 Rh2 110.2(4) . . ?
C22 C21 H21 117.7 . . ?
C28 C21 H21 117.7 . . ?
Rh2 C21 H21 90.9 . . ?
C21 C22 C23 126.5(7) . . ?
C21 C22 Rh2 74.1(4) . . ?
C23 C22 Rh2 107.9(4) . . ?
C21 C22 H22 116.8 . . ?
C23 C22 H22 116.8 . . ?
Rh2 C22 H22 87.9 . . ?
C24 C23 C22 113.8(6) . . ?
C24 C23 H23A 108.8 . . ?
C22 C23 H23A 108.8 . . ?
C24 C23 H23B 108.8 . . ?
C22 C23 H23B 108.8 . . ?
H23A C23 H23B 107.7 . . ?
C25 C24 C23 113.9(5) . . ?
C25 C24 H24A 108.8 . . ?
C23 C24 H24A 108.8 . . ?
C25 C24 H24B 108.8 . . ?
C23 C24 H24B 108.8 . . ?
H24A C24 H24B 107.7 . . ?
C26 C25 C24 125.7(6) . . ?
C26 C25 Rh2 70.5(4) . . ?
C24 C25 Rh2 110.1(4) . . ?
C26 C25 H25 117.2 . . ?
C24 C25 H25 117.2 . . ?
Rh2 C25 H25 89.4 . . ?
C25 C26 C27 128.0(6) . . ?
C25 C26 Rh2 73.7(4) . . ?
C27 C26 Rh2 107.3(4) . . ?
C25 C26 H26 116.0 . . ?
C27 C26 H26 116.0 . . ?
Rh2 C26 H26 89.0 . . ?
C26 C27 C28 113.5(5) . . ?
C26 C27 H27A 108.9 . . ?
C28 C27 H27A 108.9 . . ?
C26 C27 H27B 108.9 . . ?
C28 C27 H27B 108.9 . . ?
H27A C27 H27B 107.7 . . ?
C27 C28 C21 112.8(5) . . ?
C27 C28 H28A 109.0 . . ?
C21 C28 H28A 109.0 . . ?
C27 C28 H28B 109.0 . . ?
C21 C28 H28B 109.0 . . ?
H28A C28 H28B 107.8 . . ?
N8 C29 N7 102.4(5) . . ?
N8 C29 Rh2 128.7(5) . . ?
N7 C29 Rh2 128.5(4) . . ?
N9 C30 N7 111.5(6) . . ?
N9 C30 H30 124.3 . . ?
N7 C30 H30 124.3 . . ?
N11 C31 N10 103.0(5) . . ?
N11 C31 Rh2 139.9(5) . . ?
N10 C31 Rh2 117.0(4) . . ?
N12 C32 N10 111.0(5) . . ?
N12 C32 H32 124.5 . . ?
N10 C32 H32 124.5 . . ?
N8 C33 H33A 109.5 . . ?
N8 C33 H33B 109.5 . . ?
H33A C33 H33B 109.5 . . ?
N8 C33 H33C 109.5 . . ?
H33A C33 H33C 109.5 . . ?
H33B C33 H33C 109.5 . . ?
N11 C34 H34A 109.5 . . ?
N11 C34 H34B 109.5 . . ?
H34A C34 H34B 109.5 . . ?
N11 C34 H34C 109.5 . . ?
H34A C34 H34C 109.5 . . ?
H34B C34 H34C 109.5 . . ?
N7 C35 C40 111.2(4) . . ?
N7 C35 C36 112.8(4) . . ?
C40 C35 C36 109.9(4) . . ?
N7 C35 H35 107.5 . . ?
C40 C35 H35 107.5 . . ?
C36 C35 H35 107.5 . . ?
N10 C36 C37 113.2(4) . . ?
N10 C36 C35 113.6(3) . . ?
C37 C36 C35 111.0(4) . . ?
N10 C36 H36 106.1 . . ?
C37 C36 H36 106.1 . . ?
C35 C36 H36 106.1 . . ?
C36 C37 C38 107.9(4) . . ?
C36 C37 H37A 110.1 . . ?
C38 C37 H37A 110.1 . . ?
C36 C37 H37B 110.1 . . ?
C38 C37 H37B 110.1 . . ?
H37A C37 H37B 108.4 . . ?
C39 C38 C37 110.6(4) . . ?
C39 C38 H38A 109.5 . . ?
C37 C38 H38A 109.5 . . ?
C39 C38 H38B 109.5 . . ?
C37 C38 H38B 109.5 . . ?
H38A C38 H38B 108.1 . . ?
C40 C39 C38 112.1(5) . . ?
C40 C39 H39A 109.2 . . ?
C38 C39 H39A 109.2 . . ?
C40 C39 H39B 109.2 . . ?
C38 C39 H39B 109.2 . . ?
H39A C39 H39B 107.9 . . ?
C35 C40 C39 111.6(5) . . ?
C35 C40 H40A 109.3 . . ?
C39 C40 H40A 109.3 . . ?
C35 C40 H40B 109.3 . . ?
C39 C40 H40B 109.3 . . ?
H40A C40 H40B 108.0 . . ?
F1 P1 F2 179.4(4) . . ?
F1 P1 F3 89.1(3) . . ?
F2 P1 F3 90.4(3) . . ?
F1 P1 F5 90.2(3) . . ?
F2 P1 F5 89.7(3) . . ?
F3 P1 F5 90.6(3) . . ?
F1 P1 F4 90.7(4) . . ?
F2 P1 F4 89.9(3) . . ?
F3 P1 F4 179.7(3) . . ?
F5 P1 F4 89.4(3) . . ?
F1 P1 F6 90.6(3) . . ?
F2 P1 F6 89.5(3) . . ?
F3 P1 F6 88.6(3) . . ?
F5 P1 F6 178.9(3) . . ?
F4 P1 F6 91.4(3) . . ?
F13 P2 F14 93.1(13) . . ?
F13 P2 F12 146.9(11) . . ?
F14 P2 F12 118.1(11) . . ?
F13 P2 F9 115.6(13) . . ?
F14 P2 F9 22.7(14) . . ?
F12 P2 F9 95.5(8) . . ?
F13 P2 F16 97.0(11) . . ?
F14 P2 F16 169.7(12) . . ?
F12 P2 F16 52.5(8) . . ?
F9 P2 F16 147.5(11) . . ?
F13 P2 F7 94.2(7) . . ?
F14 P2 F7 91.5(12) . . ?
F12 P2 F7 95.6(5) . . ?
F9 P2 F7 92.4(7) . . ?
F16 P2 F7 85.6(5) . . ?
F13 P2 F8 86.5(7) . . ?
F14 P2 F8 88.3(12) . . ?
F12 P2 F8 84.0(5) . . ?
F9 P2 F8 87.1(8) . . ?
F16 P2 F8 94.5(5) . . ?
F7 P2 F8 179.3(3) . . ?
F13 P2 F10 57.5(11) . . ?
F14 P2 F10 150.6(11) . . ?
F12 P2 F10 90.9(6) . . ?
F9 P2 F10 172.8(8) . . ?
F16 P2 F10 39.5(8) . . ?
F7 P2 F10 90.1(3) . . ?
F8 P2 F10 90.4(4) . . ?
F13 P2 F11 29.0(11) . . ?
F14 P2 F11 65.4(12) . . ?
F12 P2 F11 175.8(7) . . ?
F9 P2 F11 88.0(8) . . ?
F16 P2 F11 124.2(10) . . ?
F7 P2 F11 86.5(5) . . ?
F8 P2 F11 93.9(6) . . ?
F10 P2 F11 85.4(6) . . ?
F13 P2 F15 177.4(8) . . ?
F14 P2 F15 86.0(11) . . ?
F12 P2 F15 34.7(6) . . ?
F9 P2 F15 63.7(9) . . ?
F16 P2 F15 83.8(9) . . ?
F7 P2 F15 83.5(5) . . ?
F8 P2 F15 95.9(6) . . ?
F10 P2 F15 123.3(7) . . ?
F11 P2 F15 149.4(9) . . ?

loop_
_geom_bond_atom_site_label_1
_geom_bond_atom_site_label_2
_geom_bond_distance
_geom_bond_site_symmetry_2
_geom_bond_publ_flag
Rh1 C9 2.036(7) . ?
Rh1 C11 2.042(7) . ?
Rh1 C2 2.200(5) . ?
Rh1 C1 2.212(6) . ?
Rh1 C5 2.212(6) . ?
Rh1 C6 2.229(7) . ?
N1 C10 1.366(7) . ?
N1 C9 1.371(8) . ?
N1 C15 1.476(7) . ?
N2 C9 1.344(9) . ?
N2 N3 1.380(7) . ?
N2 C13 1.466(9) . ?
N3 C10 1.275(8) . ?
N4 C11 1.353(9) . ?
N4 C12 1.371(8) . ?
N4 C16 1.472(8) . ?
N5 C11 1.331(8) . ?
N5 N6 1.388(8) . ?
N5 C14 1.440(9) . ?
N6 C12 1.307(9) . ?
C1 C2 1.357(9) . ?
C1 C8 1.486(9) . ?
C1 H1 0.9500 . ?
C2 C3 1.519(8) . ?
C2 H2 0.9500 . ?
C3 C4 1.511(8) . ?
C3 H3A 0.9900 . ?
C3 H3B 0.9900 . ?
C4 C5 1.516(10) . ?
C4 H4A 0.9900 . ?
C4 H4B 0.9900 . ?
C5 C6 1.376(11) . ?
C5 H5 0.9500 . ?
C6 C7 1.504(10) . ?
C6 H6 0.9500 . ?
C7 C8 1.540(10) . ?
C7 H7A 0.9900 . ?
C7 H7B 0.9900 . ?
C8 H8B 0.9900 . ?
C8 H8A 0.9900 . ?
C10 H10 0.9500 . ?
C12 H12 0.9500 . ?
C13 H13A 0.9800 . ?
C13 H13B 0.9800 . ?
C13 H13C 0.9800 . ?
C14 H14A 0.9800 . ?
C14 H14C 0.9800 . ?
C14 H14B 0.9800 . ?
C15 C16 1.515(7) . ?
C15 C20 1.521(7) . ?
C15 H15 1.0000 . ?
C16 C17 1.520(9) . ?
C16 H16 1.0000 . ?
C17 C18 1.526(9) . ?
C17 H17A 0.9900 . ?
C17 H17B 0.9900 . ?
C18 C19 1.512(9) . ?
C18 H18A 0.9900 . ?
C18 H18B 0.9900 . ?
C19 C20 1.514(8) . ?
C19 H19A 0.9900 . ?
C19 H19B 0.9900 . ?
C20 H20A 0.9900 . ?
C20 H20B 0.9900 . ?
Rh2 C29 2.022(7) . ?
Rh2 C31 2.030(7) . ?
Rh2 C22 2.162(6) . ?
Rh2 C26 2.192(6) . ?
Rh2 C21 2.228(7) . ?
Rh2 C25 2.231(6) . ?
N7 C30 1.368(8) . ?
N7 C29 1.378(8) . ?
N7 C35 1.480(7) . ?
N8 C29 1.320(8) . ?
N8 N9 1.390(7) . ?
N8 C33 1.470(8) . ?
N9 C30 1.303(9) . ?
N11 C31 1.336(9) . ?
N11 N12 1.394(7) . ?
N11 C34 1.444(9) . ?
N10 C32 1.358(7) . ?
N10 C31 1.370(8) . ?
N10 C36 1.477(6) . ?
N12 C32 1.306(7) . ?
C21 C22 1.393(10) . ?
C21 C28 1.535(9) . ?
C21 H21 0.9500 . ?
C22 C23 1.515(9) . ?
C22 H22 0.9500 . ?
C23 C24 1.514(10) . ?
C23 H23A 0.9900 . ?
C23 H23B 0.9900 . ?
C24 C25 1.511(9) . ?
C24 H24A 0.9900 . ?
C24 H24B 0.9900 . ?
C25 C26 1.362(10) . ?
C25 H25 0.9500 . ?
C26 C27 1.504(8) . ?
C26 H26 0.9500 . ?
C27 C28 1.533(8) . ?
C27 H27A 0.9900 . ?
C27 H27B 0.9900 . ?
C28 H28A 0.9900 . ?
C28 H28B 0.9900 . ?
C30 H30 0.9500 . ?
C32 H32 0.9500 . ?
C33 H33A 0.9800 . ?
C33 H33B 0.9800 . ?
C33 H33C 0.9800 . ?
C34 H34A 0.9800 . ?
C34 H34B 0.9800 . ?
C34 H34C 0.9800 . ?
C35 C40 1.513(8) . ?
C35 C36 1.530(7) . ?
C35 H35 1.0000 . ?
C36 C37 1.515(6) . ?
C36 H36 1.0000 . ?
C37 C38 1.536(6) . ?
C37 H37A 0.9900 . ?
C37 H37B 0.9900 . ?
C38 C39 1.535(8) . ?
C38 H38A 0.9900 . ?
C38 H38B 0.9900 . ?
C39 C40 1.522(9) . ?
C39 H39A 0.9900 . ?
C39 H39B 0.9900 . ?
C40 H40A 0.9900 . ?
C40 H40B 0.9900 . ?
P1 F1 1.569(5) . ?
P1 F2 1.573(5) . ?
P1 F3 1.578(5) . ?
P1 F5 1.579(4) . ?
P1 F4 1.580(5) . ?
P1 F6 1.581(5) . ?
P2 F13 1.455(14) . ?
P2 F14 1.50(2) . ?
P2 F12 1.514(9) . ?
P2 F9 1.556(16) . ?
P2 F16 1.584(10) . ?
P2 F7 1.588(4) . ?
P2 F8 1.591(5) . ?
P2 F10 1.637(8) . ?
P2 F11 1.664(12) . ?
P2 F15 1.730(14) . ?
